data_7135493
loop_
_publ_author_name
'Song, Wei-Chao'
'Niu, Zi-Yi'
'Ding, Bo'
'Wang, Xiu-Guang'
'Yang, En-Cui'

_publ_section_title
;
 Photosalient Cd(II) complexes by visible-light-driven
 single-crystal-to-single-crystal [2+2] stereoselective cycloaddition.
;
_journal_issue 8
_journal_name_full 'Chemical communications (Cambridge, England)'
_journal_page_first 2589
_journal_page_last 2593
_journal_paper_doi 10.1039/d5cc05819h
_journal_volume 62
_journal_year 2026
_chemical_formula_moiety 'C34 H20 Cd F6 N4 O4 S2'
_chemical_formula_sum 'C34 H20 Cd F6 N4 O4 S2'
_chemical_formula_weight 839.06
_space_group_crystal_system monoclinic
_space_group_IT_number 14
_space_group_name_Hall '-P 2ybc'
_space_group_name_H-M_alt 'P 1 21/c 1'
_atom_sites_solution_hydrogens geom
_atom_sites_solution_primary dual
_audit_creation_date 2025-11-21
_audit_creation_method
;
Olex2 1.5
(compiled 2025.07.13 svn.rb7424aed for OlexSys, GUI svn.r7314)
;
_audit_update_record
;
2025-12-04 deposited with the CCDC.	2025-12-23 downloaded from the CCDC.
;
_cell_angle_alpha 90
_cell_angle_beta 117.167(3)
_cell_angle_gamma 90
_cell_formula_units_Z 2
_cell_length_a 20.940(3)
_cell_length_b 4.0627(7)
_cell_length_c 21.764(4)
_cell_measurement_reflns_used 4273
_cell_measurement_temperature 296.15
_cell_measurement_theta_max 28.15
_cell_measurement_theta_min 2.19
_cell_volume 1647.3(5)
_computing_cell_refinement 'SAINT V8.32B (?, 2016)'
_computing_data_reduction 'SAINT V8.32B (?, 2016)'
_computing_molecular_graphics 'Olex2 1.5 (Dolomanov et al., 2009)'
_computing_publication_material 'Olex2 1.5 (Dolomanov et al., 2009)'
_computing_structure_refinement 'SHELXL 2018/3 (Sheldrick, 2015)'
_computing_structure_solution 'SHELXT 2018/2 (Sheldrick, 2018)'
_diffrn_ambient_temperature 296.15
_diffrn_measured_fraction_theta_full 0.997
_diffrn_measured_fraction_theta_max 0.997
_diffrn_measurement_device_type 'CCD area detector'
_diffrn_measurement_method 'phi and omega scans'
_diffrn_radiation_monochromator graphite
_diffrn_radiation_type MoK\a
_diffrn_radiation_wavelength 0.71073
_diffrn_reflns_av_R_equivalents 0.0254
_diffrn_reflns_av_unetI/netI 0.0266
_diffrn_reflns_Laue_measured_fraction_full 0.997
_diffrn_reflns_Laue_measured_fraction_max 0.997
_diffrn_reflns_limit_h_max 24
_diffrn_reflns_limit_h_min -19
_diffrn_reflns_limit_k_max 4
_diffrn_reflns_limit_k_min -4
_diffrn_reflns_limit_l_max 25
_diffrn_reflns_limit_l_min -25
_diffrn_reflns_number 8410
_diffrn_reflns_point_group_measured_fraction_full 0.997
_diffrn_reflns_point_group_measured_fraction_max 0.997
_diffrn_reflns_theta_full 24.997
_diffrn_reflns_theta_max 24.997
_diffrn_reflns_theta_min 1.876
_diffrn_source_current 0.6
_diffrn_source_power 0.03
_diffrn_source_voltage 50.0
_exptl_absorpt_coefficient_mu 0.870
_exptl_absorpt_correction_T_max 0.7457
_exptl_absorpt_correction_T_min 0.5706
_exptl_absorpt_correction_type none
_exptl_absorpt_process_details
;
SADABS-2012/1 (Bruker,2012) was used for absorption correction.
wR2(int) was 0.1504 before and 0.0398 after correction.
The Ratio of minimum to maximum transmission is 0.7652.
The \l/2 correction factor is 0.0015.
;
_exptl_crystal_colour yellow
_exptl_crystal_colour_primary yellow
_exptl_crystal_density_diffrn 1.692
_exptl_crystal_description needle
_exptl_crystal_F_000 836
_exptl_crystal_size_max 0.25
_exptl_crystal_size_mid 0.14
_exptl_crystal_size_min 0.13
_refine_diff_density_max 0.746
_refine_diff_density_min -1.262
_refine_diff_density_rms 0.098
_refine_ls_extinction_method none
_refine_ls_goodness_of_fit_ref 1.118
_refine_ls_hydrogen_treatment constr
_refine_ls_matrix_type full
_refine_ls_number_parameters 378
_refine_ls_number_reflns 2883
_refine_ls_number_restraints 321
_refine_ls_restrained_S_all 1.122
_refine_ls_R_factor_all 0.0623
_refine_ls_R_factor_gt 0.0565
_refine_ls_shift/su_max 0.002
_refine_ls_shift/su_mean 0.000
_refine_ls_structure_factor_coef Fsqd
_refine_ls_weighting_details 'w=1/[\s^2^(Fo^2^)+(0.0667P)^2^+5.4160P] where P=(Fo^2^+2Fc^2^)/3'
_refine_ls_weighting_scheme calc
_refine_ls_wR_factor_gt 0.1404
_refine_ls_wR_factor_ref 0.1449
_reflns_Friedel_coverage 0.000
_reflns_number_gt 2582
_reflns_number_total 2883
_reflns_threshold_expression 'I > 2\s(I)'
_cod_data_source_file d5cc05819h9.cif
_cod_data_source_block 2p
_cod_database_code 7135493
_shelx_shelxl_version_number 2018/3
_shelx_space_group_comment
;
The symmetry employed for this shelxl refinement is uniquely defined
by the following loop, which should always be used as a source of
symmetry information in preference to the above space-group names.
They are only intended as comments.
;
_shelx_estimated_absorpt_t_max 0.895
_shelx_estimated_absorpt_t_min 0.812
_olex2_refinement_description
;
1. Fixed Uiso
 At 1.2 times of:
  All C(H) groups
2. Restrained distances
 C10A-C9A
 1.5 with sigma of 0.01
 O2A-C17A = O2-C17
 1.23 with sigma of 0.01
 C5B-C1B = C7B-C6B = C7A-C6A = C5A-C1A
 1.46 with sigma of 0.02
 S1B-C7B = S1B-C8B = S1A-C7A = S1A-C8A = S1-C8 = S1-C7
 1.74 with sigma of 0.01
 C17-C11
 1.54 with sigma of 0.01
 C7A-C10A
 1.41 with sigma of 0.01
 C17A-C11
 1.55 with sigma of 0.01
 C10B-S1B = S1B-C9B
 2.49 with sigma of 0.01
 C10B-C9B = C9A-C10A = C9-C10
 1.42 with sigma of 0.01
 O1A-C17A = O1-C17
 1.18 with sigma of 0.01
 C8A-C10A
 2.48 with sigma of 0.01
 C10B-C6B
 2.61 with sigma of 0.01
 C5A-C5B = C6A-C6B = C6B-C5B = C6A-C5A
 1.55 with sigma of 0.01
 C7-C10 = C9-C8 = C9A-C8A = C7A-C10A = C10B-C7B = C9B-C8B
 1.32 with sigma of 0.01
 C8-S1A = S1A-C10A
 2.49 with sigma of 0.01
 C10-S1 = S1-C9
 2.49 with sigma of 0.01
 C15A-F2A \\sim F2A-C13A
 with sigma of 0.01
 C13A-F1A \\sim F1A-C11A
 with sigma of 0.01
 C13-F1 \\sim F1-C11
 with sigma of 0.01
 C12A-C17A \\sim C17A-C16A
 with sigma of 0.01
 C12-C17 \\sim C17-C16
 with sigma of 0.01
3. Restrained planarity
 C8B, S1B, C7B, C10B, C9B
 with sigma of 0.002
 S1A, C7A, C10A, C9A, C8A
 with sigma of 0.002
 C7, C10, C9, C8, S1
 with sigma of 0.001
 C6A, C7A, C10A, C9A, C8A, S1A
 with sigma of 0.02
 F2A, C14A, C15A, C13A, C12A, F1A, C11A, C16A, F3A
 with sigma of 0.01
4. Uiso/Uaniso restraints and constraints
C4B \\sim N1B \\sim C2B \\sim C3B \\sim N2B \\sim C1B: within 2A with sigma of
0.01 and sigma for terminal atoms of 0.02 within 2A
C2A \\sim C3A \\sim N2A \\sim C4A \\sim C1A \\sim N1A: within 2A with sigma of
0.01 and sigma for terminal atoms of 0.02 within 2A
C7A \\sim C10 \\sim C9 \\sim C8 \\sim S1: within 2A with sigma of 0.01 and
sigma for terminal atoms of 0.02 within 2A
S1 \\sim C8 \\sim C9 \\sim C10 \\sim C7: within 2A with sigma of 0.01 and sigma
for terminal atoms of 0.02 within 2A
C9A \\sim C8A \\sim S1A \\sim C7A \\sim C10A: within 2A with sigma of 0.01 and
sigma for terminal atoms of 0.02 within 2A
C5A \\sim C5B \\sim C6B \\sim C6A: within 2A with sigma of 0.01 and sigma for
terminal atoms of 0.02 within 2A
C7B \\sim S1B \\sim C8B \\sim C9B \\sim C10B: within 2A with sigma of 0.01 and
sigma for terminal atoms of 0.02 within 2A
Uanis(F3) \\sim Ueq: with sigma of 0.005 and sigma for terminal atoms of 0.005
Uanis(O1) \\sim Ueq, Uanis(O2) \\sim Ueq, Uanis(C17) \\sim Ueq: with sigma of
0.005 and sigma for terminal atoms of 0.01
Uanis(C7B) \\sim Ueq, Uanis(C10B) \\sim Ueq, Uanis(C9B) \\sim Ueq, Uanis(C8B)
\\sim Ueq, Uanis(S1B) \\sim Ueq: with sigma of 0.01 and sigma for terminal
atoms of 0.02
Uanis(F2) \\sim Ueq, Uanis(F2A) \\sim Ueq: with sigma of 0.005 and sigma for
terminal atoms of 0.01
Uanis(C1A) = Uanis(C1)
Uanis(C4A) = Uanis(C4)
Uanis(N2A) = Uanis(N2)
Uanis(C17A) = Uanis(C17)
Uanis(C3A) = Uanis(C3)
Uanis(O2A) = Uanis(O2)
Uanis(C2A) = Uanis(C2)
Uanis(O1A) = Uanis(O1)
Uanis(N1) = Uanis(N1A)
Uanis(C11A) = Uanis(C11)
Uanis(C12A) = Uanis(C12)
Uanis(F1A) = Uanis(F1)
Uanis(C13A) = Uanis(C13)
Uanis(F2A) = Uanis(F2)
Uanis(C15A) = Uanis(C15)
Uanis(C16A) = Uanis(C16)
Uanis(F3A) = Uanis(F3)
Uanis(C14A) = Uanis(C14)
Uanis(C5A) = Uanis(C5)
Uanis(C6A) = Uanis(C6)
Uanis(C7A) = Uanis(C7)
Uanis(S1) = Uanis(S1A)
Uanis(C10A) = Uanis(C10)
Uanis(C9) = Uanis(C8A)
Uanis(C9A) = Uanis(C8)
5. Others
 Sof(N2A)=Sof(C3A)=Sof(H3A)=Sof(C2A)=Sof(H2A)=Sof(N1A)=Sof(C1A)=Sof(C4A)=
 Sof(H4A)=Sof(C5A)=Sof(H5A)=Sof(C6A)=Sof(H6A)=Sof(C7A)=Sof(S1A)=Sof(C8A)=
 Sof(H8A)=Sof(C9A)=Sof(H9A)=Sof(C10A)=Sof(H10A)=Sof(N2B)=Sof(C3B)=Sof(H3B)=
 Sof(C2B)=Sof(H2B)=Sof(N1B)=Sof(C1B)=Sof(C4B)=Sof(H4B)=Sof(C5B)=Sof(H5B)=
 Sof(C6B)=Sof(H6B)=Sof(C7B)=Sof(S1B)=Sof(C8B)=Sof(H8B)=Sof(C9B)=Sof(H9B)=
 Sof(C10B)=Sof(H10B)=0.5*(1-FVAR(2))
 Sof(S1)=Sof(N2)=Sof(C4)=Sof(H4)=Sof(C10)=Sof(H10)=Sof(N1)=Sof(C2)=Sof(H2)=
 Sof(C3)=Sof(H3)=Sof(C1)=Sof(C5)=Sof(H5)=Sof(C7)=Sof(C9)=Sof(H9)=Sof(C6)=
 Sof(H6)=Sof(C8)=Sof(H8)=FVAR(1)
 Sof(C17A)=Sof(O1A)=Sof(O2A)=Sof(C11A)=Sof(C16A)=Sof(C15A)=Sof(H15A)=Sof(C14A)=
 Sof(C13A)=Sof(H13A)=Sof(C12A)=Sof(F3A)=Sof(F2A)=Sof(F1A)=1-FVAR(2)
 Sof(F1)=Sof(F3)=Sof(F2)=Sof(C11)=Sof(C16)=Sof(C15)=Sof(H15)=Sof(C14)=Sof(C13)=
 Sof(H13)=Sof(C12)=Sof(O1)=Sof(O2)=Sof(C17)=FVAR(2)
6.a Ternary CH refined with riding coordinates:
 C5A(H5A), C6A(H6A), C5B(H5B), C6B(H6B)
6.b Aromatic/amide H refined with riding coordinates:
 C15(H15), C13(H13), C4(H4), C10(H10), C2(H2), C3(H3), C5(H5), C9(H9), C6(H6),
 C8(H8), C3A(H3A), C2A(H2A), C4A(H4A), C8A(H8A), C9A(H9A), C10A(H10A), C3B(H3B),
  C2B(H2B), C4B(H4B), C8B(H8B), C9B(H9B), C10B(H10B), C15A(H15A), C13A(H13A)
6.c Fitted hexagon refined as free rotating group:
 C11(C16,C15,C14,C13,C12), N2A(C3A,C2A,N1A,C1A,C4A), N2B(C3B,C2B,N1B,C1B,C4B),
 C11A(C16A,C15A,C14A,C13A,C12A)
;
_olex2_submission_special_instructions 'No special instructions were received'

loop_
_space_group_symop_operation_xyz
'x, y, z'
'-x, y+1/2, -z+1/2'
'-x, -y, -z'
'x, -y-1/2, z-1/2'

loop_
_atom_site_label
_atom_site_type_symbol
_atom_site_fract_x
_atom_site_fract_y
_atom_site_fract_z
_atom_site_U_iso_or_equiv
_atom_site_adp_type
_atom_site_occupancy
_atom_site_site_symmetry_order
_atom_site_calc_flag
_atom_site_refinement_flags_posn
_atom_site_refinement_flags_adp
_atom_site_refinement_flags_occupancy
_atom_site_disorder_assembly
_atom_site_disorder_group
Cd1 Cd 0.500000 1.000000 0.500000 0.0413(2) Uani 1 2 d S . P . .
F1 F 0.3949(11) 0.577(4) 0.6405(10) 0.069(3) Uani 0.549(4) 1 d D . P A 1
F3 F 0.2592(5) 0.5529(19) 0.3994(4) 0.0623(17) Uani 0.549(4) 1 d . U P A 1
F2 F 0.1552(10) 0.919(4) 0.5396(7) 0.087(3) Uani 0.549(4) 1 d . U P A 1
C11 C 0.3297(6) 0.575(3) 0.5194(4) 0.0341(19) Uani 0.549(4) 1 d DG . P A 1
C16 C 0.2651(6) 0.633(2) 0.4609(5) 0.038(2) Uani 0.549(4) 1 d DG . P A 1
C15 C 0.2060(5) 0.747(3) 0.4675(6) 0.0586(19) Uani 0.549(4) 1 d G . P A 1
H15 H 0.162788 0.784806 0.428310 0.070 Uiso 0.549(4) 1 calc R U P A 1
C14 C 0.2114(6) 0.803(3) 0.5327(7) 0.061(2) Uani 0.549(4) 1 d G . P A 1
C13 C 0.2759(7) 0.746(3) 0.5912(6) 0.050(3) Uani 0.549(4) 1 d DG . P A 1
H13 H 0.279506 0.784206 0.634846 0.060 Uiso 0.549(4) 1 calc R U P A 1
C12 C 0.3351(7) 0.632(3) 0.5846(4) 0.0457(19) Uani 0.549(4) 1 d DG . P A 1
O1 O 0.4167(4) 0.6316(19) 0.4799(4) 0.0428(14) Uani 0.549(4) 1 d D U P A 1
O2 O 0.4203(4) 0.1785(17) 0.5372(4) 0.0534(14) Uani 0.549(4) 1 d D U P A 1
C17 C 0.3949(5) 0.4514(18) 0.5108(4) 0.0328(18) Uani 0.549(4) 1 d D U P A 1
S1 S 0.0667(2) 0.8124(11) 0.22268(17) 0.0793(11) Uani 0.592(6) 1 d D U P A 1
N2 N 0.4229(7) 1.092(4) 0.3813(6) 0.047(3) Uani 0.592(6) 1 d . . P A 1
C4 C 0.3550(7) 1.023(3) 0.3552(7) 0.053(3) Uani 0.592(6) 1 d . . P A 1
H4 H 0.338110 0.913321 0.382331 0.064 Uiso 0.592(6) 1 calc R U P A 1
C10 C 0.0523(5) 1.0216(15) 0.1112(4) 0.084(3) Uani 0.592(6) 1 d D U P A 1
H10 H 0.059982 1.111511 0.075827 0.101 Uiso 0.592(6) 1 calc R U P A 1
N1 N 0.3277(6) 1.253(3) 0.2467(6) 0.061(3) Uani 0.592(6) 1 d . . P A 1
C2 C 0.3977(7) 1.312(4) 0.2729(7) 0.061(3) Uani 0.592(6) 1 d . . P A 1
H2 H 0.415466 1.412954 0.245476 0.073 Uiso 0.592(6) 1 calc R U P A 1
C3 C 0.4441(6) 1.226(3) 0.3392(7) 0.054(4) Uani 0.592(6) 1 d . . P A 1
H3 H 0.492815 1.265033 0.354953 0.065 Uiso 0.592(6) 1 calc R U P A 1
C1 C 0.3064(6) 1.108(4) 0.2874(6) 0.056(3) Uani 0.592(6) 1 d . . P A 1
C5 C 0.2315(5) 1.014(3) 0.2629(6) 0.059(2) Uani 0.592(6) 1 d . . P A 1
H5 H 0.218822 0.908260 0.293545 0.071 Uiso 0.592(6) 1 calc R U P A 1
C7 C 0.1057(5) 0.9913(18) 0.1739(4) 0.077(2) Uani 0.592(6) 1 d D U P A 1
C9 C -0.0157(5) 0.9165(18) 0.0989(4) 0.082(3) Uani 0.592(6) 1 d D U P A 1
H9 H -0.055816 0.930464 0.055938 0.098 Uiso 0.592(6) 1 calc R U P A 1
C6 C 0.1796(5) 1.073(3) 0.1983(5) 0.059(2) Uani 0.592(6) 1 d . . P A 1
H6 H 0.192864 1.173395 0.167481 0.071 Uiso 0.592(6) 1 calc R U P A 1
C8 C -0.0177(5) 0.796(2) 0.1538(5) 0.087(3) Uani 0.592(6) 1 d D U P A 1
H8 H -0.058471 0.714376 0.155259 0.104 Uiso 0.592(6) 1 calc R U P A 1
N2A N 0.4091(13) 1.064(8) 0.3860(13) 0.047(3) Uani 0.204(3) 1 d G U P A -2
C3A C 0.4209(11) 1.258(8) 0.3396(17) 0.054(4) Uani 0.204(3) 1 d G U P A -2
H3A H 0.463816 1.372203 0.354203 0.065 Uiso 0.204(3) 1 calc R U P A -2
C2A C 0.3686(14) 1.280(7) 0.2713(16) 0.061(3) Uani 0.204(3) 1 d G U P A -2
H2A H 0.376462 1.409849 0.240184 0.073 Uiso 0.204(3) 1 calc R U P A -2
N1A N 0.3044(12) 1.109(7) 0.2494(11) 0.061(3) Uani 0.204(3) 1 d G U P A -2
C1A C 0.2926(11) 0.915(6) 0.2958(13) 0.056(3) Uani 0.204(3) 1 d DG U P A -2
C4A C 0.3449(15) 0.892(7) 0.3642(12) 0.053(3) Uani 0.204(3) 1 d G U P A -2
H4A H 0.336993 0.762662 0.395225 0.064 Uiso 0.204(3) 1 calc R U P A -2
C5A C 0.2282(11) 0.718(5) 0.2719(11) 0.059(2) Uani 0.204(3) 1 d D U P A -2
H5A H 0.203677 0.759898 0.300258 0.071 Uiso 0.204(3) 1 calc R U P A -2
C6A C 0.1739(10) 0.727(5) 0.1943(11) 0.059(2) Uani 0.204(3) 1 d D U P A -2
H6A H 0.194846 0.844344 0.168552 0.071 Uiso 0.204(3) 1 calc R U P A -2
C7A C 0.1002(9) 0.823(2) 0.1696(7) 0.077(2) Uani 0.204(3) 1 d D U P A -2
S1A S 0.0560(6) 1.042(3) 0.0928(5) 0.0793(11) Uani 0.204(3) 1 d D U P A -2
C8A C -0.0272(8) 1.082(4) 0.0908(10) 0.082(3) Uani 0.204(3) 1 d D U P A -2
H8A H -0.068620 1.184644 0.058351 0.098 Uiso 0.204(3) 1 calc R U P A -2
C9A C -0.0154(12) 0.927(4) 0.1486(12) 0.087(3) Uani 0.204(3) 1 d D U P A -2
H9A H -0.053133 0.912882 0.159897 0.104 Uiso 0.204(3) 1 calc R U P A -2
C10A C 0.0529(13) 0.775(3) 0.1956(8) 0.084(3) Uani 0.204(3) 1 d D U P A -2
H10A H 0.062362 0.664537 0.236344 0.101 Uiso 0.204(3) 1 calc R U P A -2
N2B N 0.4310(10) 0.078(6) 0.3779(9) 0.024(5) Uani 0.204(3) 1 d G U P A -2
C3B C 0.4603(8) 0.135(6) 0.3330(11) 0.027(5) Uani 0.204(3) 1 d G U P A -2
H3B H 0.508733 0.095210 0.347228 0.032 Uiso 0.204(3) 1 calc R U P A -2
C2B C 0.4171(10) 0.253(5) 0.2668(10) 0.031(5) Uani 0.204(3) 1 d G U P A -2
H2B H 0.436647 0.291125 0.236708 0.037 Uiso 0.204(3) 1 calc R U P A -2
N1B N 0.3447(10) 0.313(5) 0.2455(9) 0.032(5) Uani 0.204(3) 1 d G U P A -2
C1B C 0.3154(8) 0.255(5) 0.2904(11) 0.027(5) Uani 0.204(3) 1 d DG U P A -2
C4B C 0.3586(11) 0.138(5) 0.3566(10) 0.020(4) Uani 0.204(3) 1 d G U P A -2
H4B H 0.339059 0.099173 0.386684 0.024 Uiso 0.204(3) 1 calc R U P A -2
C5B C 0.2410(8) 0.345(5) 0.2688(8) 0.037(4) Uani 0.204(3) 1 d D U P A -2
H5B H 0.221954 0.221833 0.295585 0.045 Uiso 0.204(3) 1 calc R U P A -2
C6B C 0.1853(9) 0.351(4) 0.1914(8) 0.038(4) Uani 0.204(3) 1 d D U P A -2
H6B H 0.213258 0.326383 0.165789 0.046 Uiso 0.204(3) 1 calc R U P A -2
C7B C 0.1305(9) 0.072(4) 0.1665(10) 0.114(7) Uani 0.204(3) 1 d D U P A -2
S1B S 0.1021(8) -0.093(3) 0.2240(8) 0.122(5) Uani 0.204(3) 1 d D U P A -2
C8B C 0.0253(9) -0.268(4) 0.1589(12) 0.118(7) Uani 0.204(3) 1 d D U P A -2
H8B H -0.008915 -0.389420 0.165315 0.141 Uiso 0.204(3) 1 calc R U P A -2
C9B C 0.0237(10) -0.201(4) 0.0991(10) 0.113(7) Uani 0.204(3) 1 d D U P A -2
H9B H -0.013152 -0.272139 0.057384 0.136 Uiso 0.204(3) 1 calc R U P A -2
C10B C 0.0823(10) -0.011(4) 0.1030(9) 0.121(8) Uani 0.204(3) 1 d D U P A -2
H10B H 0.086616 0.050781 0.063941 0.145 Uiso 0.204(3) 1 calc R U P A -2
C17A C 0.4047(6) 0.390(3) 0.5401(4) 0.0328(18) Uani 0.451(4) 1 d D . P A 2
O1A O 0.4276(5) 0.467(2) 0.4996(4) 0.0428(14) Uani 0.451(4) 1 d D . P A 2
O2A O 0.4334(5) 0.191(2) 0.5881(5) 0.0534(14) Uani 0.451(4) 1 d D . P A 2
C11A C 0.3326(7) 0.541(3) 0.5356(5) 0.0341(19) Uani 0.451(4) 1 d DG . P A 2
C16A C 0.2707(7) 0.544(2) 0.4727(5) 0.038(2) Uani 0.451(4) 1 d DG . P A 2
C15A C 0.2090(7) 0.698(3) 0.4673(7) 0.0586(19) Uani 0.451(4) 1 d DG . P A 2
H15A H 0.167619 0.699863 0.425206 0.070 Uiso 0.451(4) 1 calc R U P A 2
C14A C 0.2092(7) 0.849(3) 0.5247(8) 0.061(2) Uani 0.451(4) 1 d G . P A 2
C13A C 0.2711(8) 0.846(3) 0.5875(7) 0.050(3) Uani 0.451(4) 1 d DG . P A 2
H13A H 0.271233 0.946815 0.625954 0.060 Uiso 0.451(4) 1 calc R U P A 2
C12A C 0.3328(8) 0.692(4) 0.5930(6) 0.0457(19) Uani 0.451(4) 1 d DG . P A 2
F3A F 0.2682(6) 0.405(2) 0.4177(5) 0.0623(17) Uani 0.451(4) 1 d . . P A 2
F2A F 0.1519(12) 0.992(5) 0.5197(9) 0.087(3) Uani 0.451(4) 1 d D U P A 2
F1A F 0.3902(14) 0.689(5) 0.6518(13) 0.069(3) Uani 0.451(4) 1 d D . P A 2

loop_
_atom_site_aniso_label
_atom_site_aniso_U_11
_atom_site_aniso_U_22
_atom_site_aniso_U_33
_atom_site_aniso_U_23
_atom_site_aniso_U_13
_atom_site_aniso_U_12
Cd1 0.0299(3) 0.0586(4) 0.0291(3) -0.0064(2) 0.0081(2) 0.0083(2)
F1 0.049(3) 0.107(11) 0.051(6) 0.003(7) 0.023(3) 0.012(7)
F3 0.058(3) 0.071(4) 0.054(3) -0.006(3) 0.022(3) -0.005(3)
F2 0.063(3) 0.112(6) 0.104(7) 0.009(5) 0.053(5) 0.027(4)
C11 0.040(3) 0.023(3) 0.046(5) 0.010(3) 0.026(4) -0.001(2)
C16 0.043(3) 0.021(6) 0.048(5) 0.008(4) 0.020(3) 0.001(4)
C15 0.033(3) 0.065(5) 0.070(4) 0.006(4) 0.017(3) 0.008(3)
C14 0.043(3) 0.063(5) 0.091(6) 0.008(4) 0.042(4) 0.012(3)
C13 0.051(4) 0.044(9) 0.067(4) -0.001(5) 0.039(3) 0.008(5)
C12 0.043(3) 0.050(5) 0.049(4) -0.002(4) 0.025(3) 0.002(3)
O1 0.040(2) 0.050(4) 0.042(3) 0.002(3) 0.022(2) -0.001(3)
O2 0.056(3) 0.046(3) 0.060(3) 0.007(3) 0.028(3) 0.014(2)
C17 0.033(3) 0.026(3) 0.034(4) -0.002(3) 0.010(3) -0.001(3)
S1 0.0629(18) 0.109(3) 0.0628(18) 0.0048(17) 0.0264(15) 0.0076(18)
N2 0.036(6) 0.051(4) 0.042(4) -0.010(3) 0.008(4) 0.012(4)
C4 0.039(5) 0.066(8) 0.042(5) -0.018(5) 0.008(4) 0.013(6)
C10 0.066(4) 0.128(6) 0.060(5) -0.001(5) 0.029(4) 0.011(5)
N1 0.042(6) 0.077(7) 0.050(4) 0.002(5) 0.010(4) 0.007(5)
C2 0.040(7) 0.075(5) 0.056(5) 0.010(4) 0.012(6) 0.010(6)
C3 0.038(6) 0.053(5) 0.053(4) -0.002(4) 0.006(5) 0.012(5)
C1 0.039(5) 0.075(7) 0.043(5) -0.016(6) 0.010(4) 0.015(5)
C5 0.039(4) 0.081(5) 0.049(4) -0.003(5) 0.014(3) 0.002(4)
C7 0.058(4) 0.121(5) 0.053(4) -0.008(4) 0.027(3) 0.019(4)
C9 0.058(4) 0.102(6) 0.072(5) -0.004(5) 0.018(4) 0.009(5)
C6 0.037(4) 0.078(5) 0.051(4) 0.000(5) 0.010(3) -0.003(4)
C8 0.062(4) 0.103(6) 0.084(5) 0.002(5) 0.023(4) -0.001(5)
N2A 0.036(6) 0.051(4) 0.042(4) -0.010(3) 0.008(4) 0.012(4)
C3A 0.038(6) 0.053(5) 0.053(4) -0.002(4) 0.006(5) 0.012(5)
C2A 0.040(7) 0.075(5) 0.056(5) 0.010(4) 0.012(6) 0.010(6)
N1A 0.042(6) 0.077(7) 0.050(4) 0.002(5) 0.010(4) 0.007(5)
C1A 0.039(5) 0.075(7) 0.043(5) -0.016(6) 0.010(4) 0.015(5)
C4A 0.039(5) 0.066(8) 0.042(5) -0.018(5) 0.008(4) 0.013(6)
C5A 0.039(4) 0.081(5) 0.049(4) -0.003(5) 0.014(3) 0.002(4)
C6A 0.037(4) 0.078(5) 0.051(4) 0.000(5) 0.010(3) -0.003(4)
C7A 0.058(4) 0.121(5) 0.053(4) -0.008(4) 0.027(3) 0.019(4)
S1A 0.0629(18) 0.109(3) 0.0628(18) 0.0048(17) 0.0264(15) 0.0076(18)
C8A 0.058(4) 0.102(6) 0.072(5) -0.004(5) 0.018(4) 0.009(5)
C9A 0.062(4) 0.103(6) 0.084(5) 0.002(5) 0.023(4) -0.001(5)
C10A 0.066(4) 0.128(6) 0.060(5) -0.001(5) 0.029(4) 0.011(5)
N2B 0.014(8) 0.023(8) 0.031(9) -0.005(7) 0.007(7) -0.001(7)
C3B 0.018(8) 0.030(8) 0.035(8) -0.004(7) 0.013(7) 0.005(7)
C2B 0.019(9) 0.040(9) 0.037(8) -0.004(7) 0.016(7) 0.003(7)
N1B 0.020(9) 0.038(8) 0.036(8) -0.003(7) 0.013(7) -0.006(7)
C1B 0.022(8) 0.026(8) 0.028(8) -0.010(7) 0.007(6) 0.003(7)
C4B 0.017(8) 0.019(8) 0.027(8) -0.010(7) 0.011(6) -0.001(6)
C5B 0.025(6) 0.063(8) 0.026(6) 0.000(7) 0.014(5) -0.001(7)
C6B 0.025(6) 0.062(8) 0.029(7) -0.002(7) 0.013(6) -0.003(7)
C7B 0.108(9) 0.115(9) 0.114(9) 0.001(7) 0.047(6) -0.007(7)
S1B 0.112(7) 0.116(7) 0.123(7) 0.008(6) 0.040(6) -0.015(6)
C8B 0.111(9) 0.111(9) 0.121(9) 0.003(7) 0.043(6) -0.010(7)
C9B 0.109(9) 0.109(9) 0.115(9) 0.000(7) 0.046(7) -0.006(7)
C10B 0.112(9) 0.117(9) 0.122(9) -0.002(7) 0.045(7) 0.001(7)
C17A 0.033(3) 0.026(3) 0.034(4) -0.002(3) 0.010(3) -0.001(3)
O1A 0.040(2) 0.050(4) 0.042(3) 0.002(3) 0.022(2) -0.001(3)
O2A 0.056(3) 0.046(3) 0.060(3) 0.007(3) 0.028(3) 0.014(2)
C11A 0.040(3) 0.023(3) 0.046(5) 0.010(3) 0.026(4) -0.001(2)
C16A 0.043(3) 0.021(6) 0.048(5) 0.008(4) 0.020(3) 0.001(4)
C15A 0.033(3) 0.065(5) 0.070(4) 0.006(4) 0.017(3) 0.008(3)
C14A 0.043(3) 0.063(5) 0.091(6) 0.008(4) 0.042(4) 0.012(3)
C13A 0.051(4) 0.044(9) 0.067(4) -0.001(5) 0.039(3) 0.008(5)
C12A 0.043(3) 0.050(5) 0.049(4) -0.002(4) 0.025(3) 0.002(3)
F3A 0.058(3) 0.071(4) 0.054(3) -0.006(3) 0.022(3) -0.005(3)
F2A 0.063(3) 0.112(6) 0.104(7) 0.009(5) 0.053(5) 0.027(4)
F1A 0.049(3) 0.107(11) 0.051(6) 0.003(7) 0.023(3) 0.012(7)

loop_
_atom_type_symbol
_atom_type_description
_atom_type_scat_dispersion_real
_atom_type_scat_dispersion_imag
_atom_type_scat_source
C C 0.0033 0.0016 'International Tables Vol C Tables 4.2.6.8 and 6.1.1.4'
H H 0.0000 0.0000 'International Tables Vol C Tables 4.2.6.8 and 6.1.1.4'
Cd Cd -0.8075 1.2024 'International Tables Vol C Tables 4.2.6.8 and 6.1.1.4'
F F 0.0171 0.0103 'International Tables Vol C Tables 4.2.6.8 and 6.1.1.4'
N N 0.0061 0.0033 'International Tables Vol C Tables 4.2.6.8 and 6.1.1.4'
O O 0.0106 0.0060 'International Tables Vol C Tables 4.2.6.8 and 6.1.1.4'
S S 0.1246 0.1234 'International Tables Vol C Tables 4.2.6.8 and 6.1.1.4'

loop_
_geom_angle_atom_site_label_1
_geom_angle_atom_site_label_2
_geom_angle_atom_site_label_3
_geom_angle
_geom_angle_site_symmetry_1
_geom_angle_site_symmetry_3
_geom_angle_publ_flag
O1 Cd1 O1 180.0 . 3_676 ?
O1 Cd1 O2 110.9(3) 3_676 1_565 ?
O1 Cd1 O2 69.1(3) . 1_565 ?
O1 Cd1 O2 69.1(3) 3_676 3_666 ?
O1 Cd1 O2 110.9(3) . 3_666 ?
O1 Cd1 N2 78.8(4) . . ?
O1 Cd1 N2 101.2(4) 3_676 . ?
O1 Cd1 N2 101.2(4) . 3_676 ?
O1 Cd1 N2 78.8(4) 3_676 3_676 ?
O1 Cd1 O1A 95.4(3) 3_676 3_666 ?
O1 Cd1 O1A 95.4(3) . 1_565 ?
O1 Cd1 O1A 84.6(3) 3_676 1_565 ?
O1 Cd1 O1A 84.6(3) . 3_666 ?
O1 Cd1 O1A 165.1(3) . 3_676 ?
O1 Cd1 O1A 14.9(3) 3_676 3_676 ?
O2 Cd1 O2 180.0 3_666 1_565 ?
O2 Cd1 N2 95.3(4) 3_666 3_676 ?
O2 Cd1 N2 84.7(4) 1_565 3_676 ?
O2 Cd1 N2 95.3(4) 1_565 . ?
O2 Cd1 N2 84.7(4) 3_666 . ?
O2 Cd1 O1A 36.4(3) 1_565 1_565 ?
O2 Cd1 O1A 104.5(3) 1_565 3_676 ?
O2 Cd1 O1A 75.5(3) 3_666 3_676 ?
O2 Cd1 O1A 143.6(3) 1_565 3_666 ?
O2 Cd1 O1A 36.4(3) 3_666 3_666 ?
O2 Cd1 O1A 143.6(3) 3_666 1_565 ?
N2 Cd1 N2 180.0 . 3_676 ?
N2 Cd1 O1A 103.9(5) . 3_666 ?
N2 Cd1 O1A 91.3(5) 3_676 3_676 ?
N2 Cd1 O1A 88.7(5) . 3_676 ?
N2 Cd1 O1A 103.9(5) 3_676 1_565 ?
N2 Cd1 O1A 76.1(5) 3_676 3_666 ?
N2 Cd1 O1A 76.1(5) . 1_565 ?
N2A Cd1 O1A 95.8(8) . 3_676 ?
N2A Cd1 O1A 84.2(8) . . ?
O1A Cd1 O1A 106.5(3) 3_666 3_676 ?
O1A Cd1 O1A 106.5(3) 1_565 . ?
O1A Cd1 O1A 73.5(3) 3_666 . ?
O1A Cd1 O1A 73.5(3) 1_565 3_676 ?
O1A Cd1 O1A 180.0 3_676 . ?
C16 C11 C12 120.0 . . ?
C16 C11 C17 119.1(3) . . ?
C12 C11 C17 120.9(3) . . ?
F3 C16 C11 119.2(7) . . ?
F3 C16 C15 120.6(7) . . ?
C11 C16 C15 120.0 . . ?
C16 C15 H15 120.0 . . ?
C14 C15 C16 120.0 . . ?
C14 C15 H15 120.0 . . ?
C15 C14 F2 120.5(7) . . ?
C13 C14 F2 119.5(7) . . ?
C13 C14 C15 120.0 . . ?
C14 C13 H13 120.0 . . ?
C14 C13 C12 120.0 . . ?
C12 C13 H13 120.0 . . ?
F1 C12 C11 121.2(4) . . ?
F1 C12 C13 118.8(4) . . ?
C13 C12 C11 120.0 . . ?
C17 O1 Cd1 140.2(6) . . ?
C17 O2 Cd1 110.3(6) . 1_545 ?
O1 C17 C11 116.5(7) . . ?
O1 C17 O2 126.8(9) . . ?
O2 C17 C11 116.6(7) . . ?
C8 S1 C7 93.7(5) . . ?
C4 N2 Cd1 120.6(11) . . ?
C4 N2 C3 115.9(10) . . ?
C3 N2 Cd1 123.5(9) . . ?
N2 C4 H4 118.9 . . ?
N2 C4 C1 122.2(13) . . ?
C1 C4 H4 118.9 . . ?
C7 C10 H10 120.6 . . ?
C7 C10 C9 118.8(7) . . ?
C9 C10 H10 120.6 . . ?
C1 N1 C2 116.3(10) . . ?
N1 C2 H2 119.4 . . ?
N1 C2 C3 121.3(12) . . ?
C3 C2 H2 119.4 . . ?
N2 C3 C2 122.9(11) . . ?
N2 C3 H3 118.5 . . ?
C2 C3 H3 118.5 . . ?
C4 C1 C5 117.7(12) . . ?
N1 C1 C4 121.3(11) . . ?
N1 C1 C5 120.9(10) . . ?
C1 C5 H5 118.1 . . ?
C6 C5 C1 123.9(11) . . ?
C6 C5 H5 118.1 . . ?
C10 C7 S1 104.7(6) . . ?
C10 C7 C6 128.9(9) . . ?
C6 C7 S1 126.4(7) . . ?
C10 C9 H9 123.4 . . ?
C8 C9 C10 113.3(8) . . ?
C8 C9 H9 123.4 . . ?
C5 C6 C7 124.7(10) . . ?
C5 C6 H6 117.7 . . ?
C7 C6 H6 117.7 . . ?
S1 C8 H8 125.3 . . ?
C9 C8 S1 109.5(7) . . ?
C9 C8 H8 125.3 . . ?
C3A N2A Cd1 120.1(15) . . ?
C3A N2A C4A 120.0 . . ?
C4A N2A Cd1 119.8(15) . . ?
N2A C3A H3A 120.0 . . ?
C2A C3A N2A 120.0 . . ?
C2A C3A H3A 120.0 . . ?
C3A C2A H2A 120.0 . . ?
C3A C2A N1A 120.0 . . ?
N1A C2A H2A 120.0 . . ?
C1A N1A C2A 120.0 . . ?
N1A C1A C4A 120.0 . . ?
N1A C1A C5A 119.9(18) . . ?
C4A C1A C5A 119.9(18) . . ?
N2A C4A H4A 120.0 . . ?
C1A C4A N2A 120.0 . . ?
C1A C4A H4A 120.0 . . ?
C1A C5A H5A 110.4 . . ?
C1A C5A C6A 119(2) . . ?
C1A C5A C5B 114(2) . . ?
C6A C5A H5A 110.4 . . ?
C6A C5A C5B 91.7(14) . . ?
C5B C5A H5A 110.4 . . ?
C5A C6A H6A 109.8 . . ?
C5A C6A C6B 88.4(14) . . ?
C7A C6A C5A 122.9(18) . . ?
C7A C6A H6A 109.8 . . ?
C7A C6A C6B 114.3(13) . . ?
C6B C6A H6A 109.8 . . ?
C6A C7A S1A 120.6(15) . . ?
C10A C7A C6A 131.8(16) . . ?
C10A C7A S1A 107.6(8) . . ?
C8A S1A C7A 99.3(6) . . ?
S1A C8A H8A 129.8 . . ?
C9A C8A S1A 100.5(9) . . ?
C9A C8A H8A 129.8 . . ?
C8A C9A H9A 117.8 . . ?
C8A C9A C10A 124.4(13) . . ?
C10A C9A H9A 117.8 . . ?
C7A C10A C9A 108.3(10) . . ?
C7A C10A H10A 125.9 . . ?
C9A C10A H10A 125.9 . . ?
C3B N2B C4B 120.0 . . ?
N2B C3B H3B 120.0 . . ?
C2B C3B N2B 120.0 . . ?
C2B C3B H3B 120.0 . . ?
C3B C2B H2B 120.0 . . ?
N1B C2B C3B 120.0 . . ?
N1B C2B H2B 120.0 . . ?
C2B N1B C1B 120.0 . . ?
N1B C1B C5B 118.8(15) . . ?
C4B C1B N1B 120.0 . . ?
C4B C1B C5B 121.0(15) . . ?
N2B C4B H4B 120.0 . . ?
C1B C4B N2B 120.0 . . ?
C1B C4B H4B 120.0 . . ?
C5A C5B H5B 110.3 . . ?
C5A C5B C6B 88.4(13) . . ?
C1B C5B C5A 114.4(18) . . ?
C1B C5B H5B 110.3 . . ?
C1B C5B C6B 121.3(16) . . ?
C6B C5B H5B 110.3 . . ?
C6A C6B H6B 105.6 . . ?
C5B C6B C6A 91.5(13) . . ?
C5B C6B H6B 105.6 . . ?
C7B C6B C6A 129.9(16) . . ?
C7B C6B C5B 116.3(16) . . ?
C7B C6B H6B 105.6 . . ?
C6B C7B S1B 118.5(13) . . ?
C10B C7B C6B 130.5(12) . . ?
C10B C7B S1B 107.5(9) . . ?
C8B S1B C7B 93.7(7) . . ?
S1B C8B H8B 125.8 . . ?
C9B C8B S1B 108.5(10) . . ?
C9B C8B H8B 125.8 . . ?
C8B C9B H9B 122.5 . . ?
C8B C9B C10B 115.1(10) . . ?
C10B C9B H9B 122.5 . . ?
C7B C10B C9B 115.2(10) . . ?
C7B C10B H10B 122.4 . . ?
C9B C10B H10B 122.4 . . ?
O1A C17A O2A 125.2(11) . . ?
O1A C17A C11A 122.1(9) . . ?
O2A C17A C11A 112.7(8) . . ?
Cd1 O1A Cd1 106.5(3) 1_545 . ?
C17A O1A Cd1 128.5(8) . . ?
C16A C11A C17A 119.7(4) . . ?
C16A C11A C12A 120.0 . . ?
C12A C11A C17A 120.1(4) . . ?
C15A C16A C11A 120.0 . . ?
F3A C16A C11A 122.0(8) . . ?
F3A C16A C15A 118.0(8) . . ?
C16A C15A H15A 120.0 . . ?
C16A C15A C14A 120.0 . . ?
C14A C15A H15A 120.0 . . ?
C15A C14A C13A 120.0 . . ?
F2A C14A C15A 120.1(5) . . ?
F2A C14A C13A 119.9(4) . . ?
C14A C13A H13A 120.0 . . ?
C14A C13A C12A 120.0 . . ?
C12A C13A H13A 120.0 . . ?
C13A C12A C11A 120.0 . . ?
F1A C12A C11A 120.2(4) . . ?
F1A C12A C13A 119.8(4) . . ?

loop_
_geom_bond_atom_site_label_1
_geom_bond_atom_site_label_2
_geom_bond_distance
_geom_bond_site_symmetry_2
_geom_bond_publ_flag
Cd1 O1 2.185(7) . ?
Cd1 O1 2.185(7) 3_676 ?
Cd1 O2 2.279(7) 3_666 ?
Cd1 O2 2.279(7) 1_565 ?
Cd1 N2 2.368(12) 3_676 ?
Cd1 N2 2.368(12) . ?
Cd1 N2A 2.35(2) . ?
Cd1 O1A 2.427(9) 3_666 ?
Cd1 O1A 2.427(9) 1_565 ?
Cd1 O1A 2.641(9) 3_676 ?
Cd1 O1A 2.641(9) . ?
F1 C12 1.31(2) . ?
F3 C16 1.326(13) . ?
F2 C14 1.34(2) . ?
C11 C16 1.3900 . ?
C11 C12 1.3900 . ?
C11 C17 1.546(9) . ?
C16 C15 1.3900 . ?
C15 H15 0.9300 . ?
C15 C14 1.3900 . ?
C14 C13 1.3900 . ?
C13 H13 0.9300 . ?
C13 C12 1.3900 . ?
O1 C17 1.216(8) . ?
O2 C17 1.250(8) . ?
S1 C7 1.765(8) . ?
S1 C8 1.720(8) . ?
N2 C4 1.299(15) . ?
N2 C3 1.306(16) . ?
C4 H4 0.9300 . ?
C4 C1 1.400(15) . ?
C10 H10 0.9300 . ?
C10 C7 1.317(9) . ?
C10 C9 1.392(9) . ?
N1 C2 1.331(15) . ?
N1 C1 1.300(17) . ?
C2 H2 0.9300 . ?
C2 C3 1.366(15) . ?
C3 H3 0.9300 . ?
C1 C5 1.457(16) . ?
C5 H5 0.9300 . ?
C5 C6 1.348(14) . ?
C7 C6 1.426(13) . ?
C9 H9 0.9300 . ?
C9 C8 1.309(9) . ?
C6 H6 0.9300 . ?
C8 H8 0.9300 . ?
N2A C3A 1.3900 . ?
N2A C4A 1.3900 . ?
C3A H3A 0.9300 . ?
C3A C2A 1.3900 . ?
C2A H2A 0.9300 . ?
C2A N1A 1.3900 . ?
N1A C1A 1.3900 . ?
C1A C4A 1.3900 . ?
C1A C5A 1.445(18) . ?
C4A H4A 0.9300 . ?
C5A H5A 0.9800 . ?
C5A C6A 1.547(10) . ?
C5A C5B 1.548(10) . ?
C6A H6A 0.9800 . ?
C6A C7A 1.436(18) . ?
C6A C6B 1.550(10) . ?
C7A S1A 1.740(10) . ?
C7A C10A 1.362(7) . ?
S1A C8A 1.731(10) . ?
C8A H8A 0.9300 . ?
C8A C9A 1.325(10) . ?
C9A H9A 0.9300 . ?
C9A C10A 1.462(7) . ?
C10A H10A 0.9300 . ?
N2B C3B 1.3900 . ?
N2B C4B 1.3900 . ?
C3B H3B 0.9300 . ?
C3B C2B 1.3900 . ?
C2B H2B 0.9300 . ?
C2B N1B 1.3900 . ?
N1B C1B 1.3900 . ?
C1B C4B 1.3900 . ?
C1B C5B 1.454(16) . ?
C4B H4B 0.9300 . ?
C5B H5B 0.9800 . ?
C5B C6B 1.550(10) . ?
C6B H6B 0.9800 . ?
C6B C7B 1.527(14) . ?
C7B S1B 1.748(10) . ?
C7B C10B 1.330(10) . ?
S1B C8B 1.738(10) . ?
C8B H8B 0.9300 . ?
C8B C9B 1.316(10) . ?
C9B H9B 0.9300 . ?
C9B C10B 1.418(10) . ?
C10B H10B 0.9300 . ?
C17A O1A 1.220(9) . ?
C17A O2A 1.239(9) . ?
C17A C11A 1.591(16) . ?
C11A C16A 1.3900 . ?
C11A C12A 1.3900 . ?
C16A C15A 1.3900 . ?
C16A F3A 1.302(16) . ?
C15A H15A 0.9300 . ?
C15A C14A 1.3900 . ?
C14A C13A 1.3900 . ?
C14A F2A 1.29(3) . ?
C13A H13A 0.9300 . ?
C13A C12A 1.3900 . ?
C12A F1A 1.30(3) . ?

loop_
_geom_torsion_atom_site_label_1
_geom_torsion_atom_site_label_2
_geom_torsion_atom_site_label_3
_geom_torsion_atom_site_label_4
_geom_torsion
_geom_torsion_site_symmetry_1
_geom_torsion_site_symmetry_2
_geom_torsion_site_symmetry_3
_geom_torsion_site_symmetry_4
_geom_torsion_publ_flag
Cd1 O1 C17 C11 97.8(10) . . . . ?
Cd1 O1 C17 O2 -81.2(13) . . . . ?
Cd1 O2 C17 C11 168.6(5) 1_545 . . . ?
Cd1 O2 C17 O1 -12.4(12) 1_545 . . . ?
Cd1 N2 C4 C1 172.6(10) . . . . ?
Cd1 N2 C3 C2 -172.5(10) . . . . ?
Cd1 N2A C3A C2A 176(2) . . . . ?
Cd1 N2A C4A C1A -176(2) . . . . ?
F3 C16 C15 C14 174.7(8) . . . . ?
F2 C14 C13 C12 -178.7(9) . . . . ?
C11 C16 C15 C14 0.0 . . . . ?
C16 C11 C12 F1 179.2(9) . . . . ?
C16 C11 C12 C13 0.0 . . . . ?
C16 C11 C17 O1 61.5(11) . . . . ?
C16 C11 C17 O2 -119.3(8) . . . . ?
C16 C15 C14 F2 178.6(9) . . . . ?
C16 C15 C14 C13 0.0 . . . . ?
C15 C14 C13 C12 0.0 . . . . ?
C14 C13 C12 F1 -179.3(9) . . . . ?
C14 C13 C12 C11 0.0 . . . . ?
C12 C11 C16 F3 -174.8(8) . . . . ?
C12 C11 C16 C15 0.0 . . . . ?
C12 C11 C17 O1 -118.0(7) . . . . ?
C12 C11 C17 O2 61.2(9) . . . . ?
C17 C11 C16 F3 5.7(10) . . . . ?
C17 C11 C16 C15 -179.5(9) . . . . ?
C17 C11 C12 F1 -1.3(11) . . . . ?
C17 C11 C12 C13 179.5(9) . . . . ?
S1 C7 C6 C5 2.2(16) . . . . ?
N2 C4 C1 N1 2(2) . . . . ?
N2 C4 C1 C5 179.2(13) . . . . ?
C4 N2 C3 C2 5(2) . . . . ?
C4 C1 C5 C6 -178.1(11) . . . . ?
C10 C7 C6 C5 -175.8(9) . . . . ?
C10 C9 C8 S1 -0.01(5) . . . . ?
N1 C2 C3 N2 -2(2) . . . . ?
N1 C1 C5 C6 -1(2) . . . . ?
C2 N1 C1 C4 1(2) . . . . ?
C2 N1 C1 C5 -176.4(12) . . . . ?
C3 N2 C4 C1 -4(2) . . . . ?
C1 N1 C2 C3 -1(2) . . . . ?
C1 C5 C6 C7 -178.2(10) . . . . ?
C7 S1 C8 C9 0.01(5) . . . . ?
C7 C10 C9 C8 0.00(3) . . . . ?
C9 C10 C7 S1 0.00(2) . . . . ?
C9 C10 C7 C6 178.3(9) . . . . ?
C8 S1 C7 C10 -0.01(4) . . . . ?
C8 S1 C7 C6 -178.3(9) . . . . ?
N2A C3A C2A N1A 0.0 . . . . ?
C3A N2A C4A C1A 0.0 . . . . ?
C3A C2A N1A C1A 0.0 . . . . ?
C2A N1A C1A C4A 0.0 . . . . ?
C2A N1A C1A C5A -175(2) . . . . ?
N1A C1A C4A N2A 0.0 . . . . ?
N1A C1A C5A C6A 1(3) . . . . ?
N1A C1A C5A C5B 107(2) . . . . ?
C1A C5A C6A C7A -122(2) . . . . ?
C1A C5A C6A C6B 120(2) . . . . ?
C1A C5A C5B C1B 0(3) . . . . ?
C1A C5A C5B C6B -124(2) . . . . ?
C4A N2A C3A C2A 0.0 . . . . ?
C4A C1A C5A C6A -175.0(18) . . . . ?
C4A C1A C5A C5B -69(3) . . . . ?
C5A C1A C4A N2A 175(2) . . . . ?
C5A C6A C7A S1A 144.3(17) . . . . ?
C5A C6A C7A C10A -35.8(17) . . . . ?
C5A C6A C6B C5B -1.2(16) . . . . ?
C5A C6A C6B C7B 126(2) . . . . ?
C5A C5B C6B C6A 1.2(16) . . . . ?
C5A C5B C6B C7B -135.6(19) . . . . ?
C6A C5A C5B C1B 122.7(18) . . . . ?
C6A C5A C5B C6B -1.2(16) . . . . ?
C6A C7A S1A C8A 179.9(2) . . . . ?
C6A C7A C10A C9A -179.9(3) . . . . ?
C6A C6B C7B S1B -84(2) . . . . ?
C6A C6B C7B C10B 72(3) . . . . ?
C7A C6A C6B C5B -126.9(18) . . . . ?
C7A C6A C6B C7B 0(3) . . . . ?
C7A S1A C8A C9A 0.00(7) . . . . ?
S1A C7A C10A C9A 0.00(4) . . . . ?
S1A C8A C9A C10A 0.00(11) . . . . ?
C8A C9A C10A C7A 0.00(10) . . . . ?
C10A C7A S1A C8A 0.00(3) . . . . ?
N2B C3B C2B N1B 0.0 . . . . ?
C3B N2B C4B C1B 0.0 . . . . ?
C3B C2B N1B C1B 0.0 . . . . ?
C2B N1B C1B C4B 0.0 . . . . ?
C2B N1B C1B C5B 175(2) . . . . ?
N1B C1B C4B N2B 0.0 . . . . ?
N1B C1B C5B C5A -76.1(19) . . . . ?
N1B C1B C5B C6B 28(3) . . . . ?
C1B C5B C6B C6A -117(2) . . . . ?
C1B C5B C6B C7B 107(2) . . . . ?
C4B N2B C3B C2B 0.0 . . . . ?
C4B C1B C5B C5A 99(2) . . . . ?
C4B C1B C5B C6B -157.2(16) . . . . ?
C5B C5A C6A C7A 119.4(19) . . . . ?
C5B C5A C6A C6B 1.2(16) . . . . ?
C5B C1B C4B N2B -175(2) . . . . ?
C5B C6B C7B S1B 33(2) . . . . ?
C5B C6B C7B C10B -171.4(14) . . . . ?
C6B C6A C7A S1A -110.8(17) . . . . ?
C6B C6A C7A C10A 69.1(17) . . . . ?
C6B C7B S1B C8B 161.0(16) . . . . ?
C6B C7B C10B C9B -158(2) . . . . ?
C7B S1B C8B C9B 0.00(3) . . . . ?
S1B C7B C10B C9B 0.01(6) . . . . ?
S1B C8B C9B C10B 0.00(6) . . . . ?
C8B C9B C10B C7B -0.01(9) . . . . ?
C10B C7B S1B C8B 0.00(3) . . . . ?
C17A C11A C16A C15A -175.1(9) . . . . ?
C17A C11A C16A F3A 5.0(9) . . . . ?
C17A C11A C12A C13A 175.1(9) . . . . ?
C17A C11A C12A F1A -5.2(10) . . . . ?
O1A C17A C11A C16A 49.3(14) . . . . ?
O1A C17A C11A C12A -125.8(9) . . . . ?
O2A C17A O1A Cd1 -100.7(14) . . . . ?
O2A C17A O1A Cd1 24.6(14) . . . 1_545 ?
O2A C17A C11A C16A -130.4(9) . . . . ?
O2A C17A C11A C12A 54.6(11) . . . . ?
C11A C17A O1A Cd1 79.7(11) . . . . ?
C11A C17A O1A Cd1 -155.0(8) . . . 1_545 ?
C11A C16A C15A C14A 0.0 . . . . ?
C16A C11A C12A C13A 0.0 . . . . ?
C16A C11A C12A F1A 179.7(5) . . . . ?
C16A C15A C14A C13A 0.0 . . . . ?
C16A C15A C14A F2A 179.96(10) . . . . ?
C15A C14A C13A C12A 0.0 . . . . ?
C14A C13A C12A C11A 0.0 . . . . ?
C14A C13A C12A F1A -179.7(5) . . . . ?
C12A C11A C16A C15A 0.0 . . . . ?
C12A C11A C16A F3A -179.9(4) . . . . ?
F3A C16A C15A C14A 179.9(4) . . . . ?
F2A C14A C13A C12A -179.96(10) . . . . ?
